data_2219915
loop_
_publ_author_name
'Ottley, Leigh Anna M.'
'Rodriguez, Mark A.'
'Boyle, Timothy J.'

_publ_section_title
;
 2-(Hydroxymethyl)pyridinium chloride
;
_journal_coeditor_code KJ2102
_journal_issue 11
_journal_name_full 'Acta Crystallographica Section E'
_journal_page_first o2233
_journal_paper_doi 10.1107/S1600536808034922
_journal_volume 64
_journal_year 2008
_chemical_formula_iupac 'C6 H8 N O +, Cl -'
_chemical_formula_moiety 'C6 H8 N O +, Cl -'
_chemical_formula_sum 'C6 H8 Cl N O'
_chemical_formula_weight 145.58
_chemical_name_common '[H~2~OPy][Cl]'
_chemical_name_systematic
;
2-(Hydroxymethyl)pyridinium chloride
;
_space_group_IT_number 14
_symmetry_cell_setting monoclinic
_symmetry_space_group_name_Hall '-P 2yn'
_symmetry_space_group_name_H-M 'P 1 21/n 1'
_atom_sites_solution_hydrogens geom
_atom_sites_solution_primary direct
_atom_sites_solution_secondary difmap
_audit_creation_method SHELXL-97
_cell_angle_alpha 90.00
_cell_angle_beta 102.078(2)
_cell_angle_gamma 90.00
_cell_formula_units_Z 4
_cell_length_a 7.0689(9)
_cell_length_b 8.0833(11)
_cell_length_c 12.1304(16)
_cell_measurement_reflns_used 200
_cell_measurement_temperature 173(2)
_cell_measurement_theta_max 25.23
_cell_measurement_theta_min 3.05
_cell_volume 677.79(15)
_computing_cell_refinement 'SMART (Bruker, 1998)'
_computing_data_collection 'SMART (Bruker, 1998)'
_computing_data_reduction 'SAINT-Plus (Bruker, 2001)'
_computing_molecular_graphics 'XSHELL (Bruker, 2000)'
_computing_publication_material 'SHELXTL (Sheldrick, 2008)'
_computing_structure_refinement 'SHELXL97 (Sheldrick, 2008)'
_computing_structure_solution 'SHELXS97 (Sheldrick, 2008)'
_diffrn_ambient_temperature 173(2)
_diffrn_measured_fraction_theta_full 0.998
_diffrn_measured_fraction_theta_max 0.998
_diffrn_measurement_device_type 'Bruker APEX CCD area-detector'
_diffrn_measurement_method '\f and \w'
_diffrn_radiation_monochromator graphite
_diffrn_radiation_source 'fine-focus sealed tube'
_diffrn_radiation_type MoK\a
_diffrn_radiation_wavelength 0.71073
_diffrn_reflns_av_R_equivalents 0.0198
_diffrn_reflns_av_sigmaI/netI 0.0176
_diffrn_reflns_limit_h_max 8
_diffrn_reflns_limit_h_min -8
_diffrn_reflns_limit_k_max 9
_diffrn_reflns_limit_k_min -9
_diffrn_reflns_limit_l_max 13
_diffrn_reflns_limit_l_min -14
_diffrn_reflns_number 4681
_diffrn_reflns_theta_full 25.24
_diffrn_reflns_theta_max 25.24
_diffrn_reflns_theta_min 3.05
_exptl_absorpt_coefficient_mu 0.475
_exptl_absorpt_correction_T_max 0.909
_exptl_absorpt_correction_T_min 0.867
_exptl_absorpt_correction_type multi-scan
_exptl_absorpt_process_details '(SADABS; Sheldrick, 1999)'
_exptl_crystal_colour colorless
_exptl_crystal_density_diffrn 1.427
_exptl_crystal_density_method 'not measured'
_exptl_crystal_description irregular
_exptl_crystal_F_000 304
_exptl_crystal_size_max 0.25
_exptl_crystal_size_mid 0.22
_exptl_crystal_size_min 0.20
_refine_diff_density_max 0.284
_refine_diff_density_min -0.230
_refine_ls_extinction_method none
_refine_ls_goodness_of_fit_ref 1.257
_refine_ls_hydrogen_treatment mixed
_refine_ls_matrix_type full
_refine_ls_number_parameters 87
_refine_ls_number_reflns 1227
_refine_ls_number_restraints 0
_refine_ls_restrained_S_all 1.257
_refine_ls_R_factor_all 0.0409
_refine_ls_R_factor_gt 0.0403
_refine_ls_shift/su_max 0.000
_refine_ls_shift/su_mean 0.000
_refine_ls_structure_factor_coef Fsqd
_refine_ls_weighting_details 'calc w=1/[\s^2^(Fo^2^)+(0.0271P)^2^+0.6606P] where P=(Fo^2^+2Fc^2^)/3'
_refine_ls_weighting_scheme calc
_refine_ls_wR_factor_gt 0.0921
_refine_ls_wR_factor_ref 0.0925
_reflns_number_gt 1202
_reflns_number_total 1227
_reflns_threshold_expression I>2\s(I)
_cod_data_source_file kj2102.cif
_cod_data_source_block I
_cod_depositor_comments
;
The following automatic conversions were performed:
'_symmetry_cell_setting' value 'Monoclinic' changed to 'monoclinic'
according to '/home/saulius/struct/CIF-dictionaries/cif_core.dic'
dictionary named 'cif_core.dic' version 2.4.1 from 2010-06-29.

Automatic conversion script
Id: cif_fix_enum 1527 2010-12-29 10:47:43Z saulius 

The following automatic conversions were performed:

'_symmetry_cell_setting' value 'Monoclinic' changed to 'monoclinic'
according to /home/saulius/struct/CIF-dictionaries/cif_core.dic
dictionary named 'cif_core.dic' version 2.4.1 from 2010-06-29.

Automatic conversion script
Id: cif_fix_values 1715 2011-07-08 13:25:40Z adriana 
;
_cod_original_sg_symbol_H-M 'P 21/n'
_cod_database_code 2219915
_cod_database_fobs_code 2219915

loop_
_symmetry_equiv_pos_as_xyz
'x, y, z'
'-x+1/2, y+1/2, -z+1/2'
'-x, -y, -z'
'x-1/2, -y-1/2, z-1/2'

loop_
_atom_site_type_symbol
_atom_site_label
_atom_site_fract_x
_atom_site_fract_y
_atom_site_fract_z
_atom_site_U_iso_or_equiv
_atom_site_adp_type
_atom_site_calc_flag
_atom_site_refinement_flags
_atom_site_occupancy
Cl Cl1 0.10702(9) 0.46272(7) 0.68760(4) 0.0311(2) Uani d . 1
N N1 0.2053(3) 0.4526(2) -0.05399(16) 0.0213(4) Uani d . 1
O O1 0.0732(2) 0.1503(2) -0.10825(13) 0.0292(4) Uani d . 1
H H1 0.1498 0.1040 -0.1403 0.044 Uiso calc R 1
C C1 0.2214(3) 0.3472(3) 0.03263(18) 0.0220(5) Uani d . 1
C C4 0.3390(3) 0.6739(3) 0.0620(2) 0.0299(5) Uani d . 1
H H4 0.3773 0.7840 0.0715 0.036 Uiso calc R 1
C C5 0.2628(3) 0.6116(3) -0.04288(19) 0.0264(5) Uani d . 1
H H5 0.2509 0.6789 -0.1062 0.032 Uiso calc R 1
C C3 0.3576(3) 0.5680(3) 0.1541(2) 0.0312(6) Uani d . 1
H H3 0.4104 0.6074 0.2260 0.037 Uiso calc R 1
C C2 0.2989(3) 0.4061(3) 0.14015(19) 0.0271(5) Uani d . 1
H H2 0.3109 0.3364 0.2022 0.033 Uiso calc R 1
C C6 0.1592(3) 0.1715(3) 0.00685(18) 0.0273(5) Uani d . 1
H H6A 0.2708 0.0993 0.0266 0.033 Uiso calc R 1
H H6B 0.0674 0.1402 0.0524 0.033 Uiso calc R 1
H H7 0.165(4) 0.414(3) -0.118(2) 0.027(7) Uiso d . 1

loop_
_atom_site_aniso_label
_atom_site_aniso_U_11
_atom_site_aniso_U_22
_atom_site_aniso_U_33
_atom_site_aniso_U_12
_atom_site_aniso_U_13
_atom_site_aniso_U_23
Cl1 0.0410(4) 0.0293(3) 0.0204(3) -0.0037(2) 0.0005(2) 0.0035(2)
N1 0.0213(9) 0.0237(10) 0.0181(9) 0.0011(8) 0.0023(7) -0.0017(8)
O1 0.0326(9) 0.0303(9) 0.0229(8) -0.0027(7) 0.0015(7) -0.0028(7)
C1 0.0194(11) 0.0260(11) 0.0209(11) 0.0026(9) 0.0050(8) 0.0030(9)
C4 0.0264(12) 0.0236(12) 0.0391(14) -0.0003(10) 0.0052(10) -0.0071(10)
C5 0.0266(12) 0.0228(12) 0.0305(12) 0.0038(9) 0.0076(9) 0.0029(10)
C3 0.0271(12) 0.0382(14) 0.0266(12) 0.0034(11) 0.0018(9) -0.0102(11)
C2 0.0273(12) 0.0340(13) 0.0197(11) 0.0033(10) 0.0038(9) 0.0012(10)
C6 0.0323(13) 0.0260(12) 0.0223(11) -0.0020(10) 0.0026(9) 0.0028(9)

loop_
_atom_type_symbol
_atom_type_description
_atom_type_scat_dispersion_real
_atom_type_scat_dispersion_imag
_atom_type_scat_source
C C 0.0033 0.0016 'International Tables Vol C Tables 4.2.6.8 and 6.1.1.4'
H H 0.0000 0.0000 'International Tables Vol C Tables 4.2.6.8 and 6.1.1.4'
N N 0.0061 0.0033 'International Tables Vol C Tables 4.2.6.8 and 6.1.1.4'
O O 0.0106 0.0060 'International Tables Vol C Tables 4.2.6.8 and 6.1.1.4'
Cl Cl 0.1484 0.1585 'International Tables Vol C Tables 4.2.6.8 and 6.1.1.4'

loop_
_geom_angle_atom_site_label_1
_geom_angle_atom_site_label_2
_geom_angle_atom_site_label_3
_geom_angle
C1 N1 C5 123.7(2)
C1 N1 H7 116.8(18)
C5 N1 H7 119.3(18)
C6 O1 H1 109.5
N1 C1 C2 118.1(2)
N1 C1 C6 117.76(19)
C2 C1 C6 124.2(2)
C5 C4 C3 118.2(2)
C5 C4 H4 120.9
C3 C4 H4 120.9
N1 C5 C4 119.7(2)
N1 C5 H5 120.1
C4 C5 H5 120.1
C2 C3 C4 120.8(2)
C2 C3 H3 119.6
C4 C3 H3 119.6
C3 C2 C1 119.5(2)
C3 C2 H2 120.2
C1 C2 H2 120.2
O1 C6 C1 111.60(18)
O1 C6 H6A 109.3
C1 C6 H6A 109.3
O1 C6 H6B 109.3
C1 C6 H6B 109.3
H6A C6 H6B 108.0

loop_
_geom_bond_atom_site_label_1
_geom_bond_atom_site_label_2
_geom_bond_distance
N1 C1 1.339(3)
N1 C5 1.347(3)
N1 H7 0.83(3)
O1 C6 1.412(3)
O1 H1 0.8200
C1 C2 1.389(3)
C1 C6 1.500(3)
C4 C5 1.370(3)
C4 C3 1.392(4)
C4 H4 0.9300
C5 H5 0.9300
C3 C2 1.372(3)
C3 H3 0.9300
C2 H2 0.9300
C6 H6A 0.9700
C6 H6B 0.9700

loop_
_geom_hbond_atom_site_label_D
_geom_hbond_atom_site_label_H
_geom_hbond_atom_site_label_A
_geom_hbond_site_symmetry_A
_geom_hbond_distance_DH
_geom_hbond_distance_HA
_geom_hbond_distance_DA
_geom_hbond_angle_DHA
O1 H1 Cl1 2_545 0.82 2.24 3.0409(18) 166.9
N1 H7 Cl1 1_554 0.83(3) 2.34(3) 3.067(2) 146(2)

loop_
_cod_related_entry_id
_cod_related_entry_database
_cod_related_entry_code
1 ChemSpider 14754075
